data_4002137
loop_
_publ_author_name
'Sibille, Romain'
'Mazet, Thomas'
'Malaman, Bernard'
'Wang, Qirong'
'Didelot, Emilie'
'Fran\,cois, Michel'

_publ_section_title
;
 Site-Dependent Substitutions in Mixed-Metal Metal--Organic Frameworks: A
 Case Study and Guidelines for Analogous Systems
;
_journal_issue 1
_journal_name_full 'Chemistry of Materials'
_journal_page_first 133
_journal_paper_doi 10.1021/cm503570f
_journal_volume 27
_journal_year 2015
_chemical_formula_sum 'C16 H18 Co2.9 Fe2.1 O18'
_chemical_formula_weight 786.34
_chemical_name_systematic
;
 ?
;
_space_group_IT_number 14
_symmetry_space_group_name_Hall '-P 2ybc'
_symmetry_space_group_name_H-M 'P 1 21/c 1'
_atom_sites_solution_hydrogens geom
_atom_sites_solution_primary direct
_atom_sites_solution_secondary difmap
_audit_creation_method SHELXL-97
_cell_angle_alpha 90.00
_cell_angle_beta 96.601(7)
_cell_angle_gamma 90.00
_cell_formula_units_Z 2
_cell_length_a 9.448(3)
_cell_length_b 9.368(3)
_cell_length_c 12.418(4)
_cell_measurement_temperature 296(2)
_cell_volume 1091.8(6)
_computing_structure_refinement 'SHELXL-97 (Sheldrick, 1997)'
_diffrn_ambient_temperature 296(2)
_diffrn_measured_fraction_theta_full 0.987
_diffrn_measured_fraction_theta_max 0.987
_diffrn_radiation_monochromator graphite
_diffrn_radiation_source 'fine-focus sealed tube'
_diffrn_radiation_type MoK\a
_diffrn_radiation_wavelength 0.71073
_diffrn_reflns_av_R_equivalents 0.0703
_diffrn_reflns_av_sigmaI/netI 0.0475
_diffrn_reflns_limit_h_max 15
_diffrn_reflns_limit_h_min -15
_diffrn_reflns_limit_k_max 15
_diffrn_reflns_limit_k_min -15
_diffrn_reflns_limit_l_max 19
_diffrn_reflns_limit_l_min -19
_diffrn_reflns_number 26304
_diffrn_reflns_theta_full 35.00
_diffrn_reflns_theta_max 35.00
_diffrn_reflns_theta_min 2.17
_exptl_absorpt_coefficient_mu 3.616
_exptl_crystal_density_diffrn 2.392
_exptl_crystal_density_method 'not measured'
_exptl_crystal_F_000 782
_refine_diff_density_max 1.793
_refine_diff_density_min -1.159
_refine_diff_density_rms 0.223
_refine_ls_extinction_method none
_refine_ls_goodness_of_fit_ref 1.069
_refine_ls_hydrogen_treatment mixed
_refine_ls_matrix_type full
_refine_ls_number_parameters 178
_refine_ls_number_reflns 4743
_refine_ls_number_restraints 0
_refine_ls_restrained_S_all 1.069
_refine_ls_R_factor_all 0.0568
_refine_ls_R_factor_gt 0.0441
_refine_ls_shift/su_max 0.001
_refine_ls_shift/su_mean 0.000
_refine_ls_structure_factor_coef Fsqd
_refine_ls_weighting_details 'calc w=1/[\s^2^(Fo^2^)+(0.0729P)^2^+0.3915P] where P=(Fo^2^+2Fc^2^)/3'
_refine_ls_weighting_scheme calc
_refine_ls_wR_factor_gt 0.1121
_refine_ls_wR_factor_ref 0.1217
_reflns_number_gt 3892
_reflns_number_total 4743
_reflns_threshold_expression >2sigma(I)
_cod_data_source_file cm503570f_si_003.cif
_cod_data_source_block 9
_cod_depositor_comments 'Adding full bibliography for 4002129--4002143.cif.'
_cod_original_cell_volume 1091.8(5)
_cod_original_formula_sum 'C16 H18 Co2.90 Fe2.10 O18'
_cod_database_code 4002137

loop_
_symmetry_equiv_pos_as_xyz
'x, y, z'
'-x, y+1/2, -z+1/2'
'-x, -y, -z'
'x, -y-1/2, z-1/2'

loop_
_atom_site_label
_atom_site_type_symbol
_atom_site_fract_x
_atom_site_fract_y
_atom_site_fract_z
_atom_site_U_iso_or_equiv
_atom_site_adp_type
_atom_site_occupancy
_atom_site_symmetry_multiplicity
_atom_site_calc_flag
_atom_site_refinement_flags
Co1 Co 0.5000 0.0000 0.0000 0.01183(9) Uani 0.88 2 d SP
Fe1 Fe 0.5000 0.0000 0.0000 0.01183(9) Uani 0.12 2 d SP
Co2 Co 0.61588(3) 0.20738(3) -0.16514(2) 0.01257(8) Uani 0.56 1 d P
Fe2 Fe 0.61588(3) 0.20738(3) -0.16514(2) 0.01257(8) Uani 0.44 1 d P
Co3 Co 0.66746(3) -0.18095(3) -0.15451(2) 0.01312(8) Uani 0.45 1 d P
Fe3 Fe 0.66746(3) -0.18095(3) -0.15451(2) 0.01312(8) Uani 0.55 1 d P
O1 O 0.55068(16) 0.00389(16) -0.15933(12) 0.0126(3) Uani 1 1 d .
O2 O 0.63029(17) -0.25347(18) 0.17667(13) 0.0157(3) Uani 1 1 d .
O3 O 1.16850(18) -0.1588(2) 0.16009(16) 0.0224(3) Uani 1 1 d .
O4 O 0.6479(2) 0.42311(18) -0.16279(14) 0.0211(3) Uani 1 1 d .
O5 O 0.7534(2) 0.62718(18) -0.10898(18) 0.0277(4) Uani 1 1 d .
O6 O 0.54940(18) 0.27243(18) 0.16401(13) 0.0169(3) Uani 1 1 d .
O7 O 0.62667(19) 0.19035(17) 0.01267(13) 0.0160(3) Uani 1 1 d .
O8 O 0.66905(18) -0.13542(18) 0.02754(13) 0.0174(3) Uani 1 1 d .
O9 O 1.14352(19) 0.0793(2) 0.15373(16) 0.0237(4) Uani 1 1 d .
C1 C 0.7341(2) 0.4966(2) -0.09868(19) 0.0158(4) Uani 1 1 d .
C2 C 0.7242(4) 0.4082(4) 0.0904(2) 0.0408(9) Uani 1 1 d .
H2A H 0.7869 0.4048 0.1580 0.049 Uiso 1 1 calc R
H2B H 0.6663 0.4935 0.0924 0.049 Uiso 1 1 calc R
C3 C 0.6273(2) 0.2816(2) 0.08726(17) 0.0147(4) Uani 1 1 d .
C4 C 0.8160(2) 0.4249(3) -0.00129(19) 0.0194(4) Uani 1 1 d .
H4A H 0.8994 0.4815 0.0234 0.023 Uiso 1 1 calc R
H4B H 0.8481 0.3317 -0.0222 0.023 Uiso 1 1 calc R
C5 C 0.7138(2) -0.2003(2) 0.11492(17) 0.0141(3) Uani 1 1 d .
C6 C 0.8732(3) -0.2068(3) 0.1416(2) 0.0219(5) Uani 1 1 d .
H6A H 0.9142 -0.2615 0.0866 0.026 Uiso 1 1 calc R
H6B H 0.8970 -0.2540 0.2108 0.026 Uiso 1 1 calc R
C7 C 0.9346(3) -0.0560(3) 0.1466(3) 0.0260(5) Uani 1 1 d .
H7A H 0.8940 -0.0044 0.0827 0.031 Uiso 1 1 calc R
H7B H 0.9041 -0.0080 0.2092 0.031 Uiso 1 1 calc R
C8 C 1.0954(2) -0.0460(3) 0.15351(18) 0.0168(4) Uani 1 1 d .

loop_
_atom_site_aniso_label
_atom_site_aniso_U_11
_atom_site_aniso_U_22
_atom_site_aniso_U_33
_atom_site_aniso_U_23
_atom_site_aniso_U_13
_atom_site_aniso_U_12
Co1 0.01547(17) 0.01055(17) 0.01041(17) 0.00057(12) 0.00552(12) -0.00041(13)
Fe1 0.01547(17) 0.01055(17) 0.01041(17) 0.00057(12) 0.00552(12) -0.00041(13)
Co2 0.01685(14) 0.00983(13) 0.01163(13) 0.00087(9) 0.00415(10) -0.00119(9)
Fe2 0.01685(14) 0.00983(13) 0.01163(13) 0.00087(9) 0.00415(10) -0.00119(9)
Co3 0.01547(14) 0.00982(13) 0.01471(14) -0.00104(9) 0.00454(10) -0.00053(9)
Fe3 0.01547(14) 0.00982(13) 0.01471(14) -0.00104(9) 0.00454(10) -0.00053(9)
O1 0.0163(6) 0.0117(6) 0.0104(6) 0.0006(5) 0.0039(5) -0.0005(5)
O2 0.0156(6) 0.0177(7) 0.0145(7) 0.0026(5) 0.0049(5) -0.0004(6)
O3 0.0149(7) 0.0209(8) 0.0322(9) -0.0037(7) 0.0060(6) -0.0002(6)
O4 0.0274(8) 0.0120(7) 0.0221(8) 0.0012(6) -0.0043(6) -0.0028(6)
O5 0.0319(10) 0.0113(7) 0.0384(11) 0.0034(7) -0.0028(8) -0.0031(7)
O6 0.0200(7) 0.0182(7) 0.0137(7) -0.0028(5) 0.0070(5) -0.0052(6)
O7 0.0210(7) 0.0151(7) 0.0128(7) -0.0028(5) 0.0065(5) -0.0057(6)
O8 0.0182(7) 0.0205(8) 0.0143(7) 0.0039(6) 0.0050(5) 0.0032(6)
O9 0.0189(8) 0.0179(8) 0.0353(10) -0.0033(7) 0.0074(7) -0.0052(6)
C1 0.0185(8) 0.0121(8) 0.0178(9) -0.0001(7) 0.0062(7) 0.0002(7)
C2 0.071(2) 0.0353(15) 0.0194(12) -0.0115(10) 0.0211(13) -0.0404(16)
C3 0.0204(9) 0.0135(8) 0.0107(8) 0.0003(6) 0.0033(7) -0.0040(7)
C4 0.0197(9) 0.0200(10) 0.0184(9) 0.0035(8) 0.0014(7) -0.0074(8)
C5 0.0138(8) 0.0137(8) 0.0156(9) -0.0001(6) 0.0044(6) 0.0004(6)
C6 0.0153(9) 0.0184(10) 0.0320(12) 0.0072(9) 0.0028(8) -0.0004(8)
C7 0.0155(9) 0.0220(11) 0.0411(15) -0.0015(10) 0.0067(9) -0.0019(8)
C8 0.0159(8) 0.0204(10) 0.0149(9) -0.0031(7) 0.0048(7) -0.0025(7)

loop_
_atom_type_symbol
_atom_type_description
_atom_type_scat_dispersion_real
_atom_type_scat_dispersion_imag
_atom_type_scat_source
C C 0.0033 0.0016 'International Tables Vol C Tables 4.2.6.8 and 6.1.1.4'
H H 0.0000 0.0000 'International Tables Vol C Tables 4.2.6.8 and 6.1.1.4'
O O 0.0106 0.0060 'International Tables Vol C Tables 4.2.6.8 and 6.1.1.4'
Co Co 0.3494 0.9721 'International Tables Vol C Tables 4.2.6.8 and 6.1.1.4'
Fe Fe 0.3463 0.8444 'International Tables Vol C Tables 4.2.6.8 and 6.1.1.4'

loop_
_geom_angle_atom_site_label_1
_geom_angle_atom_site_label_2
_geom_angle_atom_site_label_3
_geom_angle
_geom_angle_site_symmetry_1
_geom_angle_site_symmetry_3
O8 Co1 O8 180.00(13) 3_655 .
O8 Co1 O1 95.21(6) 3_655 .
O8 Co1 O1 84.79(6) . .
O8 Co1 O1 84.79(6) 3_655 3_655
O8 Co1 O1 95.21(6) . 3_655
O1 Co1 O1 180.00(8) . 3_655
O8 Co1 O7 85.11(7) 3_655 .
O8 Co1 O7 94.89(7) . .
O1 Co1 O7 82.42(6) . .
O1 Co1 O7 97.58(6) 3_655 .
O8 Co1 O7 94.89(7) 3_655 3_655
O8 Co1 O7 85.11(7) . 3_655
O1 Co1 O7 97.58(6) . 3_655
O1 Co1 O7 82.42(6) 3_655 3_655
O7 Co1 O7 180.00(5) . 3_655
O8 Fe1 O8 180.00(13) 3_655 .
O8 Fe1 O1 95.21(6) 3_655 .
O8 Fe1 O1 84.79(6) . .
O8 Fe1 O1 84.79(6) 3_655 3_655
O8 Fe1 O1 95.21(6) . 3_655
O1 Fe1 O1 180.00(8) . 3_655
O8 Fe1 O7 85.11(7) 3_655 .
O8 Fe1 O7 94.89(7) . .
O1 Fe1 O7 82.42(6) . .
O1 Fe1 O7 97.58(6) 3_655 .
O8 Fe1 O7 94.89(7) 3_655 3_655
O8 Fe1 O7 85.11(7) . 3_655
O1 Fe1 O7 97.58(6) . 3_655
O1 Fe1 O7 82.42(6) 3_655 3_655
O7 Fe1 O7 180.00(5) . 3_655
O1 Co2 O4 169.86(7) . .
O1 Co2 O3 95.42(7) . 3_755
O4 Co2 O3 94.21(8) . 3_755
O1 Co2 O6 93.61(6) . 4_565
O4 Co2 O6 87.31(7) . 4_565
O3 Co2 O6 102.88(7) 3_755 4_565
O1 Co2 O7 82.78(6) . .
O4 Co2 O7 93.87(7) . .
O3 Co2 O7 91.24(7) 3_755 .
O6 Co2 O7 165.72(7) 4_565 .
O1 Co2 O2 82.60(6) . 3_655
O4 Co2 O2 87.87(7) . 3_655
O3 Co2 O2 177.30(7) 3_755 3_655
O6 Co2 O2 75.48(6) 4_565 3_655
O7 Co2 O2 90.33(6) . 3_655
O1 Fe2 O4 169.86(7) . .
O1 Fe2 O3 95.42(7) . 3_755
O4 Fe2 O3 94.21(8) . 3_755
O1 Fe2 O6 93.61(6) . 4_565
O4 Fe2 O6 87.31(7) . 4_565
O3 Fe2 O6 102.88(7) 3_755 4_565
O1 Fe2 O7 82.78(6) . .
O4 Fe2 O7 93.87(7) . .
O3 Fe2 O7 91.24(7) 3_755 .
O6 Fe2 O7 165.72(7) 4_565 .
O1 Fe2 O2 82.60(6) . 3_655
O4 Fe2 O2 87.87(7) . 3_655
O3 Fe2 O2 177.30(7) 3_755 3_655
O6 Fe2 O2 75.48(6) 4_565 3_655
O7 Fe2 O2 90.33(6) . 3_655
O9 Co3 O5 95.24(8) 3_755 1_545
O9 Co3 O1 94.26(7) 3_755 .
O5 Co3 O1 162.64(8) 1_545 .
O9 Co3 O2 100.51(7) 3_755 4
O5 Co3 O2 91.92(8) 1_545 4
O1 Co3 O2 100.59(6) . 4
O9 Co3 O6 174.06(7) 3_755 3_655
O5 Co3 O6 90.58(8) 1_545 3_655
O1 Co3 O6 80.42(7) . 3_655
O2 Co3 O6 78.06(6) 4 3_655
O9 Co3 O8 90.11(7) 3_755 .
O5 Co3 O8 86.16(8) 1_545 .
O1 Co3 O8 79.32(6) . .
O2 Co3 O8 169.34(6) 4 .
O6 Co3 O8 91.47(6) 3_655 .
O9 Fe3 O5 95.24(8) 3_755 1_545
O9 Fe3 O1 94.26(7) 3_755 .
O5 Fe3 O1 162.64(8) 1_545 .
O9 Fe3 O2 100.51(7) 3_755 4
O5 Fe3 O2 91.92(8) 1_545 4
O1 Fe3 O2 100.59(6) . 4
O9 Fe3 O6 174.06(7) 3_755 3_655
O5 Fe3 O6 90.58(8) 1_545 3_655
O1 Fe3 O6 80.42(7) . 3_655
O2 Fe3 O6 78.06(6) 4 3_655
O9 Fe3 O8 90.11(7) 3_755 .
O5 Fe3 O8 86.16(8) 1_545 .
O1 Fe3 O8 79.32(6) . .
O2 Fe3 O8 169.34(6) 4 .
O6 Fe3 O8 91.47(6) 3_655 .
Fe2 O1 Co2 0.000(5) . .
Fe2 O1 Fe3 129.55(8) . .
Co2 O1 Fe3 129.55(8) . .
Fe2 O1 Co3 129.55(8) . .
Co2 O1 Co3 129.55(8) . .
Fe3 O1 Co3 0.00(2) . .
Fe2 O1 Fe1 98.94(6) . .
Co2 O1 Fe1 98.94(6) . .
Fe3 O1 Fe1 97.98(6) . .
Co3 O1 Fe1 97.98(6) . .
Fe2 O1 Co1 98.94(6) . .
Co2 O1 Co1 98.94(6) . .
Fe3 O1 Co1 97.98(6) . .
Co3 O1 Co1 97.98(6) . .
Fe1 O1 Co1 0.0 . .
C5 O2 Fe3 130.81(14) . 4_556
C5 O2 Co3 130.81(14) . 4_556
Fe3 O2 Co3 0.000(15) 4_556 4_556
C5 O2 Co2 124.89(14) . 3_655
Fe3 O2 Co2 99.18(6) 4_556 3_655
Co3 O2 Co2 99.18(6) 4_556 3_655
C5 O2 Fe2 124.89(14) . 3_655
Fe3 O2 Fe2 99.18(6) 4_556 3_655
Co3 O2 Fe2 99.18(6) 4_556 3_655
Co2 O2 Fe2 0.000(3) 3_655 3_655
C8 O3 Fe2 135.49(16) . 3_755
C8 O3 Co2 135.49(16) . 3_755
Fe2 O3 Co2 0.00(2) 3_755 3_755
C1 O4 Co2 128.78(15) . .
C1 O4 Fe2 128.78(15) . .
Co2 O4 Fe2 0.00(2) . .
C1 O5 Fe3 147.29(18) . 1_565
C1 O5 Co3 147.29(18) . 1_565
Fe3 O5 Co3 0.000(16) 1_565 1_565
C3 O6 Fe2 127.19(14) . 4_566
C3 O6 Co2 127.19(14) . 4_566
Fe2 O6 Co2 0.000(5) 4_566 4_566
C3 O6 Fe3 126.77(14) . 3_655
Fe2 O6 Fe3 104.50(7) 4_566 3_655
Co2 O6 Fe3 104.50(7) 4_566 3_655
C3 O6 Co3 126.77(14) . 3_655
Fe2 O6 Co3 104.50(7) 4_566 3_655
Co2 O6 Co3 104.50(7) 4_566 3_655
Fe3 O6 Co3 0.00(2) 3_655 3_655
C3 O7 Co1 125.03(15) . .
C3 O7 Fe1 125.03(15) . .
Co1 O7 Fe1 0.0 . .
C3 O7 Co2 133.07(14) . .
Co1 O7 Co2 91.46(6) . .
Fe1 O7 Co2 91.46(6) . .
C3 O7 Fe2 133.07(14) . .
Co1 O7 Fe2 91.46(6) . .
Fe1 O7 Fe2 91.46(6) . .
Co2 O7 Fe2 0.00(2) . .
C5 O8 Co1 128.13(15) . .
C5 O8 Fe1 128.13(15) . .
Co1 O8 Fe1 0.0 . .
C5 O8 Co3 135.55(15) . .
Co1 O8 Co3 91.95(6) . .
Fe1 O8 Co3 91.95(6) . .
C5 O8 Fe3 135.55(15) . .
Co1 O8 Fe3 91.95(6) . .
Fe1 O8 Fe3 91.95(6) . .
Co3 O8 Fe3 0.000(15) . .
C8 O9 Fe3 139.26(16) . 3_755
C8 O9 Co3 139.26(16) . 3_755
Fe3 O9 Co3 0.00(2) 3_755 3_755
O5 C1 O4 123.9(2) . .
O5 C1 C4 116.7(2) . .
O4 C1 C4 119.38(19) . .
C3 C2 C4 117.6(2) . .
C3 C2 H2A 107.9 . .
C4 C2 H2A 107.9 . .
C3 C2 H2B 107.9 . .
C4 C2 H2B 107.9 . .
H2A C2 H2B 107.2 . .
O7 C3 O6 123.4(2) . .
O7 C3 C2 120.6(2) . .
O6 C3 C2 116.0(2) . .
C1 C4 C2 111.2(2) . .
C1 C4 H4A 109.4 . .
C2 C4 H4A 109.4 . .
C1 C4 H4B 109.4 . .
C2 C4 H4B 109.4 . .
H4A C4 H4B 108.0 . .
O2 C5 O8 122.4(2) . .
O2 C5 C6 121.9(2) . .
O8 C5 C6 115.6(2) . .
C5 C6 C7 109.72(19) . .
C5 C6 H6A 109.7 . .
C7 C6 H6A 109.7 . .
C5 C6 H6B 109.7 . .
C7 C6 H6B 109.7 . .
H6A C6 H6B 108.2 . .
C8 C7 C6 115.7(2) . .
C8 C7 H7A 108.4 . .
C6 C7 H7A 108.4 . .
C8 C7 H7B 108.4 . .
C6 C7 H7B 108.4 . .
H7A C7 H7B 107.4 . .
O9 C8 O3 125.9(2) . .
O9 C8 C7 114.7(2) . .
O3 C8 C7 119.4(2) . .

loop_
_geom_bond_atom_site_label_1
_geom_bond_atom_site_label_2
_geom_bond_distance
_geom_bond_site_symmetry_2
Co1 O8 2.0376(17) 3_655
Co1 O8 2.0376(17) .
Co1 O1 2.0888(16) .
Co1 O1 2.0888(16) 3_655
Co1 O7 2.1432(16) .
Co1 O7 2.1432(16) 3_655
Fe1 O8 2.0376(17) 3_655
Fe1 O8 2.0376(17) .
Fe1 O1 2.0888(16) .
Fe1 O1 2.0888(16) 3_655
Fe1 O7 2.1432(16) .
Fe1 O7 2.1432(16) 3_655
Co2 O1 2.0072(16) .
Co2 O4 2.0431(18) .
Co2 O3 2.0813(19) 3_755
Co2 O6 2.1506(18) 4_565
Co2 O7 2.2045(18) .
Co2 O2 2.3537(17) 3_655
Fe2 O1 2.0072(16) .
Fe2 O4 2.0431(18) .
Fe2 O3 2.0813(19) 3_755
Fe2 O6 2.1506(18) 4_565
Fe2 O7 2.2045(18) .
Fe2 O2 2.3537(17) 3_655
Co3 O9 2.0230(18) 3_755
Co3 O5 2.0257(18) 1_545
Co3 O1 2.0503(16) .
Co3 O2 2.1739(17) 4
Co3 O6 2.2115(17) 3_655
Co3 O8 2.2990(18) .
Fe3 O9 2.0230(18) 3_755
Fe3 O5 2.0257(18) 1_545
Fe3 O1 2.0503(16) .
Fe3 O2 2.1739(17) 4
Fe3 O6 2.2115(17) 3_655
Fe3 O8 2.2990(18) .
O2 C5 1.264(3) .
O2 Fe3 2.1739(17) 4_556
O2 Co3 2.1739(17) 4_556
O2 Co2 2.3537(17) 3_655
O2 Fe2 2.3537(17) 3_655
O3 C8 1.259(3) .
O3 Fe2 2.0813(19) 3_755
O3 Co2 2.0813(19) 3_755
O4 C1 1.274(3) .
O5 C1 1.246(3) .
O5 Fe3 2.0257(18) 1_565
O5 Co3 2.0257(18) 1_565
O6 C3 1.272(3) .
O6 Fe2 2.1506(17) 4_566
O6 Co2 2.1506(17) 4_566
O6 Fe3 2.2115(17) 3_655
O6 Co3 2.2115(17) 3_655
O7 C3 1.260(3) .
O8 C5 1.273(3) .
O9 C8 1.259(3) .
O9 Fe3 2.0230(18) 3_755
O9 Co3 2.0230(18) 3_755
C1 C4 1.516(3) .
C2 C3 1.496(3) .
C2 C4 1.517(4) .
C2 H2A 0.9700 .
C2 H2B 0.9700 .
C4 H4A 0.9700 .
C4 H4B 0.9700 .
C5 C6 1.506(3) .
C6 C7 1.526(4) .
C6 H6A 0.9700 .
C6 H6B 0.9700 .
C7 C8 1.515(3) .
C7 H7A 0.9700 .
C7 H7B 0.9700 .
